data_2209674
loop_
_publ_author_name
'Tr\'avn\'i\<cek, Zden\<ek'
'Marek, Jarom\'ir'
'Sz\"u\<cov\'a, Lucie'

_publ_section_title
;<i>trans</i>-Bis{2-chloro-6-[(3-hydroxybenzyl)amino]-9-isopropylpurine-\k<i>N</i>^7^}platinum(II)
 dimethylformamide disolvate
;
_journal_coeditor_code TK2048
_journal_issue 7
_journal_name_full 'Acta Crystallographica Section E'
_journal_page_first m1482
_journal_page_last m1484
_journal_paper_doi 10.1107/S1600536806020241
_journal_volume 62
_journal_year 2006
_chemical_formula_iupac '[Pt Cl2 (C15 H16 Cl1 N5 O1)2] , 2C3 H7 N O'
_chemical_formula_moiety 'C30 H32 Cl4 N10 O2 Pt , 2C3 H7 N O'
_chemical_formula_sum 'C36 H46 Cl4 N12 O4 Pt'
_chemical_formula_weight 1047.74
_chemical_name_systematic
;
trans-Bis{2-chloro-6-[(3-hydroxybenzyl)amino]-9-isopropylpurine-
\kN^7^}platinum(II) dimethylformamide disolvate
;
_space_group_IT_number 14
_symmetry_cell_setting monoclinic
_symmetry_space_group_name_Hall '-P 2yn'
_symmetry_space_group_name_H-M 'P 1 21/n 1'
_atom_sites_solution_hydrogens geom
_atom_sites_solution_primary direct
_atom_sites_solution_secondary difmap
_audit_creation_method SHELXL97
_cell_angle_alpha 90
_cell_angle_beta 96.723(5)
_cell_angle_gamma 90
_cell_formula_units_Z 2
_cell_length_a 9.4136(4)
_cell_length_b 20.0628(10)
_cell_length_c 10.9064(5)
_cell_measurement_reflns_used 9013
_cell_measurement_temperature 105(2)
_cell_measurement_theta_max 29.5
_cell_measurement_theta_min 1.9
_cell_volume 2045.65(16)
_computing_cell_refinement 'CrysAlis RED (Oxford Diffraction, 2002)'
_computing_data_collection 'CrysAlis CCD (Oxford Diffraction, 2002)'
_computing_data_reduction 'CrysAlis RED'
_computing_molecular_graphics 'ORTEPIII (Johnson & Burnett, 1996)'
_computing_publication_material 'SHELXL97 and PARST (Nardelli, 1995)'
_computing_structure_refinement 'SHELXL97 (Sheldrick, 1997)'
_computing_structure_solution 'SHELXS97 (Sheldrick, 1990)'
_diffrn_ambient_temperature 105(2)
_diffrn_detector_area_resol_mean 16.3
_diffrn_measured_fraction_theta_full 0.998
_diffrn_measured_fraction_theta_max 0.998
_diffrn_measurement_device_type 'Oxford Xcalibur2'
_diffrn_measurement_method 'Rotation method, \w'
_diffrn_radiation_monochromator 'Enhance (Oxford Diffraction)'
_diffrn_radiation_source 'fine-focus sealed tube'
_diffrn_radiation_type MoK\a
_diffrn_radiation_wavelength 0.71073
_diffrn_reflns_av_R_equivalents 0.028
_diffrn_reflns_av_sigmaI/netI 0.019
_diffrn_reflns_limit_h_max 9
_diffrn_reflns_limit_h_min -11
_diffrn_reflns_limit_k_max 23
_diffrn_reflns_limit_k_min -23
_diffrn_reflns_limit_l_max 12
_diffrn_reflns_limit_l_min -12
_diffrn_reflns_number 12305
_diffrn_reflns_theta_full 25.0
_diffrn_reflns_theta_max 25.0
_diffrn_reflns_theta_min 2.7
_diffrn_standards_number 0
_exptl_absorpt_coefficient_mu 3.746
_exptl_absorpt_correction_T_max 0.321
_exptl_absorpt_correction_T_min 0.151
_exptl_absorpt_correction_type multi-scan
_exptl_absorpt_process_details '(Blessing, 1995)'
_exptl_crystal_colour yellow
_exptl_crystal_density_diffrn 1.701
_exptl_crystal_density_method 'not measured'
_exptl_crystal_description prism
_exptl_crystal_F_000 1048
_exptl_crystal_size_max 0.5
_exptl_crystal_size_mid 0.45
_exptl_crystal_size_min 0.3
_refine_diff_density_max 1.00
_refine_diff_density_min -0.74
_refine_ls_extinction_method none
_refine_ls_goodness_of_fit_ref 1.28
_refine_ls_hydrogen_treatment constr
_refine_ls_matrix_type full
_refine_ls_number_parameters 264
_refine_ls_number_reflns 3588
_refine_ls_number_restraints 0
_refine_ls_restrained_S_all 1.28
_refine_ls_R_factor_all 0.037
_refine_ls_R_factor_gt 0.034
_refine_ls_shift/su_max 0.001
_refine_ls_shift/su_mean 0.000
_refine_ls_structure_factor_coef Fsqd
_refine_ls_weighting_details 'calc w = 1/[\s^2^(Fo^2^)+(0.0275P)^2^+P] where P=(Fo^2^+2Fc^2^)/3'
_refine_ls_weighting_scheme calc
_refine_ls_wR_factor_gt 0.077
_refine_ls_wR_factor_ref 0.086
_reflns_number_gt 3395
_reflns_number_total 3588
_reflns_threshold_expression I>2\s(I)
_cod_data_source_file tk2048.cif
_cod_data_source_block I
_cod_depositor_comments
;
The following automatic conversions were performed:
'_geom_bond_publ_flag' value 'Yes' changed to 'yes' according to
'/home/saulius/struct/CIF-dictionaries/cif_core.dic' dictionary named
'cif_core.dic' version 2.4.1 from 2010-06-29.

'_geom_angle_publ_flag'
value 'Yes' changed to 'yes' according to
'/home/saulius/struct/CIF-dictionaries/cif_core.dic' dictionary named
'cif_core.dic' version 2.4.1 from 2010-06-29.

'_geom_torsion_publ_flag'
value 'Yes' changed to 'yes' according to
'/home/saulius/struct/CIF-dictionaries/cif_core.dic' dictionary named
'cif_core.dic' version 2.4.1 from 2010-06-29 (4 times).

Automatic conversion script
Id: cif_fix_enum 1527 2010-12-29 10:47:43Z saulius 

The following automatic conversions were performed:

'_geom_bond_publ_flag' value 'Yes' changed to 'yes' according to
/home/saulius/struct/CIF-dictionaries/cif_core.dic dictionary named
'cif_core.dic' version 2.4.1 from
2010-06-29.

'_geom_angle_publ_flag' value 'Yes' changed to 'yes'
according to /home/saulius/struct/CIF-dictionaries/cif_core.dic
dictionary named 'cif_core.dic' version 2.4.1 from
2010-06-29.

'_geom_torsion_publ_flag' value 'Yes' changed to 'yes'
according to /home/saulius/struct/CIF-dictionaries/cif_core.dic
dictionary named 'cif_core.dic' version 2.4.1 from 2010-06-29 (4
times).

Automatic conversion script
Id: cif_fix_values 1715 2011-07-08 13:25:40Z adriana 
;
_cod_original_sg_symbol_H-M 'P 21/n'
_cod_database_code 2209674
_cod_database_fobs_code 2209674

loop_
_symmetry_equiv_pos_as_xyz
'x, y, z'
'-x+1/2, y+1/2, -z+1/2'
'-x, -y, -z'
'x-1/2, -y-1/2, z-1/2'

loop_
_atom_site_type_symbol
_atom_site_label
_atom_site_fract_x
_atom_site_fract_y
_atom_site_fract_z
_atom_site_U_iso_or_equiv
_atom_site_adp_type
_atom_site_calc_flag
_atom_site_refinement_flags
_atom_site_occupancy
Pt Pt1 0.5000 0.5000 0.5000 0.01439(10) Uani d S 1
Cl Cl1 0.40035(14) 0.37573(7) 1.12244(11) 0.0241(3) Uani d . 1
N N1 0.4840(4) 0.3793(2) 0.9051(4) 0.0172(9) Uani d . 1
O O1 1.0556(5) 0.1860(2) 0.9201(4) 0.0353(10) Uani d . 1
H H1 1.1449 0.1899 0.9342 0.042 Uiso calc R 1
Cl Cl2 0.71343(13) 0.51968(7) 0.62102(11) 0.0232(3) Uani d . 1
C C2 0.4042(5) 0.4116(2) 0.9770(4) 0.0163(10) Uani d . 1
N N3 0.3252(4) 0.4656(2) 0.9581(4) 0.0156(8) Uani d . 1
C C4 0.3376(5) 0.4903(2) 0.8446(4) 0.0156(10) Uani d . 1
C C5 0.4206(5) 0.4642(2) 0.7588(4) 0.0139(10) Uani d . 1
N N6 0.5682(4) 0.3703(2) 0.7147(4) 0.0183(9) Uani d . 1
H H6A 0.5775 0.3879 0.6421 0.022 Uiso calc R 1
C C6 0.4942(5) 0.4046(2) 0.7921(4) 0.0141(10) Uani d . 1
N N7 0.3994(4) 0.50356(19) 0.6533(4) 0.0137(8) Uani d . 1
C C8 0.3064(5) 0.5499(2) 0.6764(4) 0.0161(10) Uani d . 1
H H8A 0.2722 0.5836 0.6192 0.019 Uiso calc R 1
N N9 0.2655(4) 0.54402(19) 0.7904(4) 0.0136(8) Uani d . 1
C C9 0.6337(5) 0.3060(2) 0.7447(5) 0.0194(11) Uani d . 1
H H9A 0.6326 0.2799 0.6675 0.023 Uiso calc R 1
H H9B 0.5740 0.2818 0.7990 0.023 Uiso calc R 1
C C10 0.7860(5) 0.3082(3) 0.8077(5) 0.0200(11) Uani d . 1
C C11 0.8548(6) 0.2481(3) 0.8379(5) 0.0228(11) Uani d . 1
H H11A 0.8052 0.2073 0.8206 0.027 Uiso calc R 1
C C12 0.9959(6) 0.2471(3) 0.8932(5) 0.0221(11) Uani d . 1
C C13 1.0692(6) 0.3060(3) 0.9187(5) 0.0269(12) Uani d . 1
H H13A 1.1656 0.3053 0.9559 0.032 Uiso calc R 1
C C14 1.0012(6) 0.3658(3) 0.8898(5) 0.0271(12) Uani d . 1
H H14A 1.0511 0.4065 0.9076 0.033 Uiso calc R 1
C C15 0.8596(6) 0.3671(3) 0.8345(5) 0.0231(11) Uani d . 1
H H15A 0.8137 0.4086 0.8152 0.028 Uiso calc R 1
C C16 0.1623(5) 0.5865(2) 0.8475(5) 0.0190(11) Uani d . 1
H H16A 0.1669 0.5736 0.9365 0.023 Uiso calc R 1
C C17 0.0135(6) 0.5731(3) 0.7887(6) 0.0375(15) Uani d . 1
H H17A -0.0083 0.5256 0.7962 0.056 Uiso calc R 1
H H17B 0.0055 0.5854 0.7012 0.056 Uiso calc R 1
H H17C -0.0544 0.5995 0.8302 0.056 Uiso calc R 1
C C18 0.2049(7) 0.6586(3) 0.8426(6) 0.0344(14) Uani d . 1
H H18A 0.3036 0.6639 0.8812 0.052 Uiso calc R 1
H H18B 0.1409 0.6856 0.8871 0.052 Uiso calc R 1
H H18C 0.1979 0.6731 0.7564 0.052 Uiso calc R 1
O O2 1.3289(5) 0.1716(2) 1.0016(4) 0.0373(11) Uani d . 1
N N8 1.5606(5) 0.1500(2) 1.0687(4) 0.0237(10) Uani d . 1
C C19 1.4540(7) 0.1898(3) 1.0282(5) 0.0295(13) Uani d . 1
H H19A 1.4749 0.2357 1.0188 0.035 Uiso calc R 1
C C20 1.5391(6) 0.0796(3) 1.0895(6) 0.0285(13) Uani d . 1
H H20A 1.4363 0.0702 1.0833 0.043 Uiso calc R 1
H H20B 1.5843 0.0675 1.1719 0.043 Uiso calc R 1
H H20C 1.5820 0.0537 1.0272 0.043 Uiso calc R 1
C C21 1.7070(6) 0.1730(3) 1.0968(7) 0.0379(15) Uani d . 1
H H21A 1.7137 0.2195 1.0706 0.057 Uiso calc R 1
H H21B 1.7703 0.1453 1.0530 0.057 Uiso calc R 1
H H21C 1.7356 0.1697 1.1860 0.057 Uiso calc R 1

loop_
_atom_site_aniso_label
_atom_site_aniso_U_11
_atom_site_aniso_U_22
_atom_site_aniso_U_33
_atom_site_aniso_U_12
_atom_site_aniso_U_13
_atom_site_aniso_U_23
Pt1 0.01460(15) 0.01732(15) 0.01152(15) 0.00196(10) 0.00262(10) 0.00142(10)
Cl1 0.0291(7) 0.0298(7) 0.0142(6) 0.0015(5) 0.0062(5) 0.0069(5)
N1 0.0127(19) 0.026(2) 0.013(2) -0.0003(17) 0.0027(16) 0.0033(17)
O1 0.033(2) 0.027(2) 0.044(3) 0.0138(18) -0.002(2) -0.0014(19)
Cl2 0.0144(6) 0.0416(8) 0.0138(6) 0.0020(5) 0.0026(4) 0.0030(5)
C2 0.020(2) 0.018(2) 0.012(2) -0.006(2) 0.0031(19) 0.0030(19)
N3 0.020(2) 0.015(2) 0.012(2) -0.0025(16) 0.0025(16) 0.0005(16)
C4 0.013(2) 0.019(3) 0.014(2) -0.0019(19) -0.0015(19) -0.0012(19)
C5 0.014(2) 0.015(2) 0.013(2) -0.0016(18) 0.0023(18) -0.0018(18)
N6 0.022(2) 0.021(2) 0.013(2) 0.0065(18) 0.0049(17) 0.0027(17)
C6 0.015(2) 0.014(2) 0.014(2) -0.0014(18) 0.0017(18) -0.0007(19)
N7 0.015(2) 0.017(2) 0.0095(19) 0.0019(16) 0.0043(16) 0.0026(15)
C8 0.017(2) 0.016(2) 0.016(2) 0.003(2) 0.0028(19) 0.0002(19)
N9 0.017(2) 0.0109(19) 0.014(2) 0.0026(16) 0.0043(16) -0.0006(15)
C9 0.025(3) 0.017(3) 0.018(3) 0.006(2) 0.007(2) 0.000(2)
C10 0.024(3) 0.024(3) 0.013(2) 0.009(2) 0.007(2) 0.003(2)
C11 0.030(3) 0.023(3) 0.017(3) 0.003(2) 0.006(2) -0.001(2)
C12 0.026(3) 0.026(3) 0.014(3) 0.012(2) 0.002(2) 0.001(2)
C13 0.021(3) 0.040(3) 0.020(3) 0.002(2) 0.002(2) 0.002(2)
C14 0.028(3) 0.028(3) 0.026(3) 0.000(2) 0.006(2) 0.001(2)
C15 0.026(3) 0.023(3) 0.020(3) 0.005(2) 0.003(2) 0.003(2)
C16 0.021(3) 0.018(3) 0.019(3) 0.005(2) 0.006(2) -0.003(2)
C17 0.024(3) 0.041(4) 0.048(4) 0.005(3) 0.003(3) -0.017(3)
C18 0.036(3) 0.021(3) 0.049(4) 0.000(2) 0.018(3) -0.009(3)
O2 0.034(2) 0.035(2) 0.039(3) 0.0134(19) -0.011(2) -0.0093(19)
N8 0.027(2) 0.018(2) 0.026(2) -0.0001(19) 0.0044(19) 0.0016(19)
C19 0.038(3) 0.026(3) 0.023(3) 0.004(3) 0.001(2) -0.001(2)
C20 0.030(3) 0.021(3) 0.036(3) 0.004(2) 0.009(3) -0.001(2)
C21 0.030(3) 0.032(3) 0.051(4) -0.007(3) 0.002(3) 0.004(3)

loop_
_atom_type_symbol
_atom_type_description
_atom_type_scat_dispersion_real
_atom_type_scat_dispersion_imag
_atom_type_scat_source
C C 0.0033 0.0016 'International Tables Vol C Tables 4.2.6.8 and 6.1.1.4'
H H 0.0000 0.0000 'International Tables Vol C Tables 4.2.6.8 and 6.1.1.4'
N N 0.0061 0.0033 'International Tables Vol C Tables 4.2.6.8 and 6.1.1.4'
O O 0.0106 0.0060 'International Tables Vol C Tables 4.2.6.8 and 6.1.1.4'
Cl Cl 0.1484 0.1585 'International Tables Vol C Tables 4.2.6.8 and 6.1.1.4'
Pt Pt -1.7033 8.3905 'International Tables Vol C Tables 4.2.6.8 and 6.1.1.4'

loop_
_geom_angle_atom_site_label_1
_geom_angle_atom_site_label_2
_geom_angle_atom_site_label_3
_geom_angle_site_symmetry_1
_geom_angle_site_symmetry_3
_geom_angle
_geom_angle_publ_flag
N7 Pt1 N7 . 3_666 180 ?
N7 Pt1 Cl2 . . 88.94(12) yes
N7 Pt1 Cl2 3_666 . 91.06(12) ?
N7 Pt1 Cl2 . 3_666 91.06(12) y
N7 Pt1 Cl2 3_666 3_666 88.94(12) ?
Cl2 Pt1 Cl2 . 3_666 180 ?
C2 N1 C6 . . 117.7(4) ?
C12 O1 H1 . . 109.5 ?
N3 C2 N1 . . 131.5(5) ?
N3 C2 Cl1 . . 114.3(4) ?
N1 C2 Cl1 . . 114.2(4) ?
C2 N3 C4 . . 109.8(4) ?
N3 C4 N9 . . 126.3(4) ?
N3 C4 C5 . . 126.5(5) ?
N9 C4 C5 . . 107.1(4) ?
C4 C5 N7 . . 107.9(4) ?
C4 C5 C6 . . 116.4(4) ?
N7 C5 C6 . . 135.5(4) ?
C6 N6 C9 . . 123.4(4) ?
C6 N6 H6A . . 118.3 ?
C9 N6 H6A . . 118.3 ?
N6 C6 N1 . . 118.7(4) ?
N6 C6 C5 . . 123.2(4) ?
N1 C6 C5 . . 118.0(4) ?
C8 N7 C5 . . 106.0(4) ?
C8 N7 Pt1 . . 124.6(3) ?
C5 N7 Pt1 . . 129.1(3) ?
N7 C8 N9 . . 112.4(4) ?
N7 C8 H8A . . 123.8 ?
N9 C8 H8A . . 123.8 ?
C8 N9 C4 . . 106.6(4) ?
C8 N9 C16 . . 127.4(4) ?
C4 N9 C16 . . 125.9(4) ?
N6 C9 C10 . . 115.4(4) ?
N6 C9 H9A . . 108.4 ?
C10 C9 H9A . . 108.4 ?
N6 C9 H9B . . 108.4 ?
C10 C9 H9B . . 108.4 ?
H9A C9 H9B . . 107.5 ?
C15 C10 C11 . . 118.9(5) ?
C15 C10 C9 . . 123.0(5) ?
C11 C10 C9 . . 118.1(5) ?
C10 C11 C12 . . 120.6(5) ?
C10 C11 H11A . . 119.7 ?
C12 C11 H11A . . 119.7 ?
O1 C12 C13 . . 122.8(5) ?
O1 C12 C11 . . 116.9(5) ?
C13 C12 C11 . . 120.3(5) ?
C12 C13 C14 . . 119.4(5) ?
C12 C13 H13A . . 120.3 ?
C14 C13 H13A . . 120.3 ?
C13 C14 C15 . . 120.6(5) ?
C13 C14 H14A . . 119.7 ?
C15 C14 H14A . . 119.7 ?
C10 C15 C14 . . 120.3(5) ?
C10 C15 H15A . . 119.9 ?
C14 C15 H15A . . 119.9 ?
N9 C16 C17 . . 110.1(4) ?
N9 C16 C18 . . 110.3(4) ?
C17 C16 C18 . . 113.5(5) ?
N9 C16 H16A . . 107.6 ?
C17 C16 H16A . . 107.6 ?
C18 C16 H16A . . 107.6 ?
C16 C17 H17A . . 109.5 ?
C16 C17 H17B . . 109.5 ?
H17A C17 H17B . . 109.5 ?
C16 C17 H17C . . 109.5 ?
H17A C17 H17C . . 109.5 ?
H17B C17 H17C . . 109.5 ?
C16 C18 H18A . . 109.5 ?
C16 C18 H18B . . 109.5 ?
H18A C18 H18B . . 109.5 ?
C16 C18 H18C . . 109.5 ?
H18A C18 H18C . . 109.5 ?
H18B C18 H18C . . 109.5 ?
C19 N8 C20 . . 121.9(5) ?
C19 N8 C21 . . 123.0(5) ?
C20 N8 C21 . . 115.1(5) ?
O2 C19 N8 . . 124.6(6) ?
O2 C19 H19A . . 117.7 ?
N8 C19 H19A . . 117.7 ?
N8 C20 H20A . . 109.5 ?
N8 C20 H20B . . 109.5 ?
H20A C20 H20B . . 109.5 ?
N8 C20 H20C . . 109.5 ?
H20A C20 H20C . . 109.5 ?
H20B C20 H20C . . 109.5 ?
N8 C21 H21A . . 109.5 ?
N8 C21 H21B . . 109.5 ?
H21A C21 H21B . . 109.5 ?
N8 C21 H21C . . 109.5 ?
H21A C21 H21C . . 109.5 ?
H21B C21 H21C . . 109.5 ?

loop_
_geom_bond_atom_site_label_1
_geom_bond_atom_site_label_2
_geom_bond_site_symmetry_2
_geom_bond_distance
_geom_bond_publ_flag
Pt1 N7 . 2.017(4) yes
Pt1 N7 3_666 2.017(4) ?
Pt1 Cl2 . 2.3052(12) yes
Pt1 Cl2 3_666 2.3052(12) ?
Cl1 C2 . 1.746(5) ?
N1 C2 . 1.319(7) ?
N1 C6 . 1.347(6) ?
O1 C12 . 1.366(6) ?
O1 H1 . 0.8400 ?
C2 N3 . 1.315(6) ?
N3 C4 . 1.351(6) ?
C4 N9 . 1.371(6) ?
C4 C5 . 1.389(7) ?
C5 N7 . 1.390(6) ?
C5 C6 . 1.410(7) ?
N6 C6 . 1.344(6) ?
N6 C9 . 1.451(6) ?
N6 H6A . 0.8800 ?
N7 C8 . 1.322(6) ?
C8 N9 . 1.349(6) ?
C8 H8A . 0.9500 ?
N9 C16 . 1.484(6) ?
C9 C10 . 1.517(7) ?
C9 H9A . 0.9900 ?
C9 H9B . 0.9900 ?
C10 C15 . 1.383(8) ?
C10 C11 . 1.391(7) ?
C11 C12 . 1.393(8) ?
C11 H11A . 0.9500 ?
C12 C13 . 1.379(8) ?
C13 C14 . 1.380(8) ?
C13 H13A . 0.9500 ?
C14 C15 . 1.397(8) ?
C14 H14A . 0.9500 ?
C15 H15A . 0.9500 ?
C16 C17 . 1.495(8) ?
C16 C18 . 1.503(8) ?
C16 H16A . 1.0000 ?
C17 H17A . 0.9800 ?
C17 H17B . 0.9800 ?
C17 H17C . 0.9800 ?
C18 H18A . 0.9800 ?
C18 H18B . 0.9800 ?
C18 H18C . 0.9800 ?
O2 C19 . 1.235(7) ?
N8 C19 . 1.317(7) ?
N8 C20 . 1.447(7) ?
N8 C21 . 1.451(7) ?
C19 H19A . 0.9500 ?
C20 H20A . 0.9800 ?
C20 H20B . 0.9800 ?
C20 H20C . 0.9800 ?
C21 H21A . 0.9800 ?
C21 H21B . 0.9800 ?
C21 H21C . 0.9800 ?

loop_
_geom_hbond_atom_site_label_D
_geom_hbond_atom_site_label_H
_geom_hbond_atom_site_label_A
_geom_hbond_site_symmetry_A
_geom_hbond_distance_DH
_geom_hbond_distance_HA
_geom_hbond_distance_DA
_geom_hbond_angle_DHA
O1 H1 O2 . 0.84 1.84 2.637(6) 159
C20 H20C Cl2 2_746 0.98 2.74 3.660(6) 156
C20 H20A Cl2 4_666 0.98 2.83 3.706(6) 149
C18 H18A Cl1 3_667 0.98 2.90 3.755(6) 146

loop_
_geom_torsion_atom_site_label_1
_geom_torsion_atom_site_label_2
_geom_torsion_atom_site_label_3
_geom_torsion_atom_site_label_4
_geom_torsion_site_symmetry_1
_geom_torsion
_geom_torsion_publ_flag
C6 N1 C2 N3 . 2.3(8) ?
C6 N1 C2 Cl1 . -178.9(3) ?
N1 C2 N3 C4 . -2.5(7) ?
Cl1 C2 N3 C4 . 178.8(3) ?
C2 N3 C4 N9 . 176.5(5) ?
C2 N3 C4 C5 . -0.4(7) ?
N3 C4 C5 N7 . 178.3(4) ?
N9 C4 C5 N7 . 0.9(5) ?
N3 C4 C5 C6 . 2.9(7) ?
N9 C4 C5 C6 . -174.5(4) ?
C9 N6 C6 N1 . 2.4(7) ?
C9 N6 C6 C5 . -174.4(4) yes
C2 N1 C6 N6 . -176.2(4) ?
C2 N1 C6 C5 . 0.7(7) ?
C4 C5 C6 N6 . 173.9(4) ?
N7 C5 C6 N6 . 0.1(9) ?
C4 C5 C6 N1 . -3.0(6) ?
N7 C5 C6 N1 . -176.7(5) ?
C4 C5 N7 C8 . -0.8(5) ?
C6 C5 N7 C8 . 173.3(5) ?
C4 C5 N7 Pt1 . 173.4(3) ?
C6 C5 N7 Pt1 . -12.4(8) ?
Cl2 Pt1 N7 C8 . 113.9(4) ?
Cl2 Pt1 N7 C8 3_666 -66.1(4) ?
Cl2 Pt1 N7 C5 . -59.3(4) yes
Cl2 Pt1 N7 C5 3_666 120.7(4) ?
C5 N7 C8 N9 . 0.4(5) ?
Pt1 N7 C8 N9 . -174.2(3) ?
N7 C8 N9 C4 . 0.2(6) ?
N7 C8 N9 C16 . -179.4(4) ?
N3 C4 N9 C8 . -178.1(5) ?
C5 C4 N9 C8 . -0.7(5) ?
N3 C4 N9 C16 . 1.5(8) ?
C5 C4 N9 C16 . 178.9(4) ?
C6 N6 C9 C10 . -89.7(6) yes
N6 C9 C10 C15 . -0.5(7) ?
N6 C9 C10 C11 . -179.5(4) yes
C15 C10 C11 C12 . -0.6(8) ?
C9 C10 C11 C12 . 178.5(5) ?
C10 C11 C12 O1 . 179.9(5) ?
C10 C11 C12 C13 . 0.0(8) ?
O1 C12 C13 C14 . -179.4(5) ?
C11 C12 C13 C14 . 0.4(8) ?
C12 C13 C14 C15 . -0.3(8) ?
C11 C10 C15 C14 . 0.7(8) ?
C9 C10 C15 C14 . -178.3(5) ?
C13 C14 C15 C10 . -0.2(8) ?
C8 N9 C16 C17 . 71.7(6) ?
C4 N9 C16 C17 . -107.9(6) ?
C8 N9 C16 C18 . -54.3(7) ?
C4 N9 C16 C18 . 126.2(5) ?
C20 N8 C19 O2 . -1.8(9) ?
C21 N8 C19 O2 . 178.8(6) ?
